data_4327460
loop_
_publ_author_name
'Juan Manuel Herrera'
'Anne Bleuzen'
'Yves Dromz\'ee'
'Miguel Julve'
'Francesc Lloret'
'Michel Verdaguer'

_publ_contact_author
;
Michel Verdaguer                             
;
_publ_contact_author_email ' miv@ccr.jussieu.fr '
_publ_contact_author_fax ' 0033 1 44 27 38 41 '
_publ_contact_author_phone ' 0033 1 44 27 30 59 '
_publ_section_title
;
 Crystal Structures and Magnetic Properties of Two Octacyanotungstate(IV)
 and (V)-Cobalt(II) Three-Dimensional Bimetallic Frameworks
;
_journal_name_full 'Inorganic Chemistry'
_journal_page_first 7052
_journal_page_last 7059
_journal_paper_doi 10.1021/ic034188+
_journal_volume 42
_journal_year 2003
_chemical_compound_source
;
?
;
_chemical_formula_moiety ' C16 H32 W2 Co4 N16 O16 '
_chemical_formula_sum 'C16 H32 Co4 N16 O16 W2'
_chemical_formula_weight 1317.96
_chemical_name_systematic
;
 di(trans diaqua cobalt(II)) octacyanotungstate(IV)
;
_space_group_IT_number 87
_symmetry_cell_setting tetragonal
_symmetry_space_group_name_Hall '-I 4'
_symmetry_space_group_name_H-M 'I 4/m'
_atom_sites_solution_hydrogens none
_atom_sites_solution_primary direct
_cell_angle_alpha 90
_cell_angle_beta 90
_cell_angle_gamma 90
_cell_formula_units_Z 2
_cell_length_a 11.710(3)
_cell_length_b 11.710(3)
_cell_length_c 13.003(2)
_cell_measurement_reflns_used 25
_cell_measurement_temperature 295
_cell_measurement_theta_max 15
_cell_measurement_theta_min 14
_cell_volume 1783.0(7)
_computing_cell_refinement 'CAD-4 software (Enraf-Nonius, 1989)'
_computing_data_collection 'CAD-4 software (Enraf-Nonius, 1989)'
_computing_data_reduction
;
RC93 (Watkin, D.J., Prout, C.K., Lilley, P.M.deQ. 1994)
;
_computing_molecular_graphics
;
 CAMERON (Watkin, Prout & Pearce,  1996)
;
_computing_publication_material
;
CRYSTALS Issue 10 (Watkin, Prout, Carruthers & Betteridge, 1996)
;
_computing_structure_refinement
;
CRYSTALS Issue 10 (Watkin, Prout, Carruthers & Betteridge, 1996)
;
_diffrn_ambient_temperature 295
_diffrn_measurement_device '  Enraf-nonius CAD4 '
_diffrn_measurement_method 2\q/\w
_diffrn_radiation_monochromator graphite
_diffrn_radiation_type 'Mo K\a'
_diffrn_radiation_wavelength 0.71069
_diffrn_reflns_av_R_equivalents 0.07
_diffrn_reflns_limit_h_max 15
_diffrn_reflns_limit_h_min 0
_diffrn_reflns_limit_k_max 15
_diffrn_reflns_limit_k_min 0
_diffrn_reflns_limit_l_max 17
_diffrn_reflns_limit_l_min 0
_diffrn_reflns_number 2462
_diffrn_reflns_theta_max 28
_diffrn_reflns_theta_min 1.5
_diffrn_standards_decay_% 2.08
_diffrn_standards_interval_count 200
_diffrn_standards_interval_time 3600
_diffrn_standards_number 2
_exptl_absorpt_coefficient_mu 8.47
_exptl_absorpt_correction_T_max 1.00
_exptl_absorpt_correction_T_min 0.79
_exptl_absorpt_correction_type empirical
_exptl_absorpt_process_details '\y scan'
_exptl_crystal_colour ' red '
_exptl_crystal_density_diffrn 2.38
_exptl_crystal_description ' box '
_exptl_crystal_F_000 1180.66
_exptl_crystal_size_max 0.6
_exptl_crystal_size_mid 0.4
_exptl_crystal_size_min 0.2
_refine_diff_density_max 0.75
_refine_diff_density_min -0.61
_refine_ls_extinction_coef 7.3(27)
_refine_ls_extinction_method 'Larson 1970 Crystallographic Computing eq 22'
_refine_ls_goodness_of_fit_obs 1.0800
_refine_ls_hydrogen_treatment
;
;
_refine_ls_matrix_type full
_refine_ls_number_parameters 70
_refine_ls_number_reflns 928
_refine_ls_R_factor_obs 0.0223
_refine_ls_shift/esd_max 0.001697
_refine_ls_structure_factor_coef F
_refine_ls_weighting_scheme
;
 Chebychev polynomial (Carruthers & Watkin, 1979)
;
_refine_ls_wR_factor_obs 0.0281
_reflns_limit_h_max 10
_reflns_limit_h_min -10
_reflns_limit_k_max 15
_reflns_limit_k_min 0
_reflns_limit_l_max 17
_reflns_limit_l_min 0
_reflns_number_observed 928
_reflns_number_total 1120
_reflns_observed_criterion >3.00\s(I)
_cod_data_source_file ic0341882Brom20030910_044411_1.cif
_cod_data_source_block C16H32W2Co4N16O16
_cod_depositor_comments
;
The following automatic conversions were performed:

'_atom_sites_solution_primary' value 'direct_Methods' was changed to
'direct'.

Automatic conversion script
Id: cif_fix_values 6452 2018-10-05 10:23:21Z andrius 
;
_cod_original_cell_volume 1783.1(6)
_cod_original_sg_symbol_H-M 'I 4/m '
_cod_original_formula_sum ' C16 H32 W2 Co4 N16 O16 '
_cod_database_code 4327460

loop_
_symmetry_equiv_pos_as_xyz
x,y,z
-x,-y,-z
x+1/2,y+1/2,z+1/2
-x+1/2,-y+1/2,-z+1/2
-y,x,z
y,-x,-z
-y+1/2,x+1/2,z+1/2
y+1/2,-x+1/2,-z+1/2
-x,-y,z
x,y,-z
-x+1/2,-y+1/2,z+1/2
x+1/2,y+1/2,-z+1/2
y,-x,z
-y,x,-z
y+1/2,-x+1/2,z+1/2
-y+1/2,x+1/2,-z+1/2

loop_
_atom_site_aniso_label
_atom_site_aniso_U_11
_atom_site_aniso_U_22
_atom_site_aniso_U_33
_atom_site_aniso_U_23
_atom_site_aniso_U_13
_atom_site_aniso_U_12
W1 0.0106(1) 0.0106(1) 0.0107(2) 0.0000 0.0000 0.0000
CO1 0.0168(3) 0.0163(3) 0.0155(3) 0.0000 0.0000 0.0048(2)
C1 0.017(1) 0.020(2) 0.020(2) 0.002(1) -0.001(1) 0.000(1)
C2 0.023(2) 0.017(1) 0.018(2) 0.001(1) 0.002(1) 0.001(1)
N1 0.028(2) 0.025(2) 0.028(2) 0.004(1) -0.003(1) 0.007(1)
N2 0.026(2) 0.028(2) 0.023(2) 0.004(1) -0.002(1) 0.008(1)
O1 0.033(2) 0.032(2) 0.097(4) 0.0000 0.0000 -0.010(2)
O2 0.023(2) 0.030(2) 0.053(3) 0.0000 0.0000 -0.002(2)
O10 0.063(3) 0.097(4) 0.069(3) 0.014(3) -0.005(2) 0.006(3)

loop_
_atom_site_label
_atom_site_fract_x
_atom_site_fract_y
_atom_site_fract_z
_atom_site_U_iso_or_equiv
_atom_site_occupancy
_atom_site_thermal_displace_type
W1 0.5000 0.5000 0.75026(2) 0.0107 1.0000 Uani
CO1 0.30068(6) 0.80604(6) 0.5000 0.0157 1.0000 Uani
C1 0.4202(3) 0.6324(3) 0.6594(3) 0.0188 1.0000 Uani
C2 0.1453(3) 0.9485(3) 0.3412(3) 0.0190 1.0000 Uani
N1 0.3724(3) 0.7010(3) 0.6137(3) 0.0259 1.0000 Uani
N2 0.2202(3) 0.9130(3) 0.3886(3) 0.0245 1.0000 Uani
O1 0.4548(4) 0.8952(4) 0.5000 0.0450 1.0000 Uani
O2 0.1492(4) 0.7076(4) 0.5000 0.0329 1.0000 Uani
O10 0.1161(4) 0.5952(5) 0.6943(3) 0.0741 1.0000 Uani

loop_
_atom_type_symbol
_atom_type_scat_dispersion_real
_atom_type_scat_dispersion_imag
_atom_type_scat_Cromer_Mann_a1
_atom_type_scat_Cromer_Mann_b1
_atom_type_scat_Cromer_Mann_a2
_atom_type_scat_Cromer_Mann_b2
_atom_type_scat_Cromer_Mann_a3
_atom_type_scat_Cromer_Mann_b3
_atom_type_scat_Cromer_Mann_a4
_atom_type_scat_Cromer_Mann_b4
_atom_type_scat_Cromer_Mann_c
_atom_type_scat_source
'W   ' -1.4210 6.8720 29.0818 1.7203 15.4300 9.2259 14.4327 0.3217 5.1198 57.0560 9.8875 International_Tables_Vol_IV_Table_2.2B
'Co  ' 0.2990 0.9730 12.2841 4.2791 7.3409 0.2784 4.0034 13.5359 2.3488 71.1692 1.0118 International_Tables_Vol_IV_Table_2.2B
'N   ' 0.0040 0.0030 12.2126 0.0057 3.1322 9.8933 2.0125 28.9975 1.1663 0.5826 -11.5290 International_Tables_Vol_IV_Table_2.2B
'C   ' 0.0020 0.0020 2.3100 20.8439 1.0200 10.2075 1.5886 0.5687 0.8650 51.6512 0.2156 International_Tables_Vol_IV_Table_2.2B
'O   ' 0.0080 0.0060 3.0485 13.2771 2.2868 5.7011 1.5463 0.3239 0.8670 32.9089 0.2508 International_Tables_Vol_IV_Table_2.2B
'H   ' 0.0000 0.0000 0.4930 10.5109 0.3229 26.1257 0.1402 3.1424 0.0408 57.7997 0.0030 International_Tables_Vol_IV_Table_2.2B

loop_
_geom_angle_atom_site_label_1
_geom_angle_site_symmetry_1
_geom_angle_atom_site_label_2
_geom_angle_atom_site_label_3
_geom_angle_site_symmetry_3
_geom_angle
_geom_angle_publ_flag
C1 . W1 C1 5_655 72.62(9) no
C1 . W1 C1 9_665 113.7(2) no
C1 5_655 W1 C1 9_665 72.62(9) no
C1 . W1 C1 13_565 72.62(9) no
C1 5_655 W1 C1 13_565 113.7(2) no
C1 9_665 W1 C1 13_565 72.62(9) no
C1 . W1 C2 3_545 147.2(1) no
C1 5_655 W1 C2 3_545 138.1(1) no
C1 9_665 W1 C2 3_545 76.0(1) no
C1 13_565 W1 C2 3_545 81.7(1) no
C1 . W1 C2 7_655 81.7(1) no
C1 5_655 W1 C2 7_655 147.2(1) no
C1 9_665 W1 C2 7_655 138.1(1) no
C1 13_565 W1 C2 7_655 76.0(1) no
C2 3_545 W1 C2 7_655 72.51(9) no
C1 . W1 C2 11_565 76.0(1) no
C1 5_655 W1 C2 11_565 81.7(1) no
C1 9_665 W1 C2 11_565 147.2(1) no
C1 13_565 W1 C2 11_565 138.1(1) no
C2 3_545 W1 C2 11_565 113.5(2) no
C1 . W1 C2 15_455 138.1(1) no
C1 5_655 W1 C2 15_455 76.0(1) no
C1 9_665 W1 C2 15_455 81.7(1) no
C1 13_565 W1 C2 15_455 147.2(1) no
C2 3_545 W1 C2 15_455 72.51(9) no
C2 7_655 W1 C2 11_565 72.51(9) no
C2 7_655 W1 C2 15_455 113.5(2) no
C2 11_565 W1 C2 15_455 72.51(9) no
N1 . CO1 N1 10_556 89.6(2) no
N1 . CO1 N2 . 177.2(1) no
N1 10_556 CO1 N2 . 92.5(1) no
N1 . CO1 N2 10_556 92.5(1) no
N1 10_556 CO1 N2 10_556 177.2(1) no
N2 . CO1 N2 10_556 85.5(2) no
N1 . CO1 O1 . 87.0(1) no
N1 10_556 CO1 O1 . 87.0(1) no
N2 . CO1 O1 . 95.1(1) no
N2 10_556 CO1 O1 . 95.1(1) no
N1 . CO1 O2 . 90.9(1) no
N1 10_556 CO1 O2 . 90.9(1) no
N2 . CO1 O2 . 87.1(1) no
N2 10_556 CO1 O2 . 87.1(1) no
O1 . CO1 O2 . 177.0(2) no
W1 . C1 N1 . 176.3(3) no
W1 3_454 C2 N2 . 175.0(3) no
CO1 . N1 C1 . 166.5(3) no
CO1 . N2 C2 . 155.9(3) no

loop_
_geom_bond_atom_site_label_1
_geom_bond_atom_site_label_2
_geom_bond_site_symmetry_2
_geom_bond_distance
_geom_bond_publ_flag
W1 C1 . 2.162(3) yes
W1 C1 5_655 2.162(3) yes
W1 C1 9_665 2.162(3) yes
W1 C1 13_565 2.162(3) yes
W1 C2 3_545 2.158(3) yes
W1 C2 7_655 2.158(3) yes
W1 C2 11_565 2.158(3) yes
W1 C2 15_455 2.158(3) yes
CO1 N1 . 2.099(3) yes
CO1 N1 10_556 2.099(3) yes
CO1 N2 . 2.134(3) yes
CO1 N2 10_556 2.134(3) yes
CO1 O1 . 2.085(5) yes
CO1 O2 . 2.116(4) yes
C1 N1 . 1.144(5) yes
C2 N2 . 1.150(5) yes
